data_4500961
loop_
_publ_author_name
'Yakovenko, Andrey A.'
'Gallegos, Jose H.'
'Antipin, Mikhail Yu.'
'Masunov, Artem'
'Timofeeva, Tatiana V.'

_publ_section_title
;
 Crystal Morphology as an Evidence of Supramolecular Organization in
 Adducts of 1,2-Bis(chloromercurio)tetrafluorobenzene with Organic Esters
;
_journal_issue 9
_journal_name_full 'Crystal Growth &amp; Design'
_journal_page_first 3964
_journal_paper_doi 10.1021/cg200547k
_journal_volume 11
_journal_year 2011
_chemical_formula_moiety 'C5 H10 O3, 2(C6 Cl2 F4 Hg2)'
_chemical_formula_sum 'C17 H10 Cl4 F8 Hg4 O3'
_chemical_formula_weight 1358.41
_chemical_name_systematic
; 
 ? 
;
_space_group_IT_number 14
_symmetry_cell_setting monoclinic
_symmetry_space_group_name_Hall '-P 2ybc'
_symmetry_space_group_name_H-M 'P 1 21/c 1'
_atom_sites_solution_hydrogens geom
_atom_sites_solution_primary direct
_atom_sites_solution_secondary difmap
_audit_creation_method SHELXL-97
_cell_angle_alpha 90.00
_cell_angle_beta 91.6840(10)
_cell_angle_gamma 90.00
_cell_formula_units_Z 6
_cell_length_a 20.4533(13)
_cell_length_b 7.3948(5)
_cell_length_c 26.5695(18)
_cell_measurement_reflns_used 7225
_cell_measurement_temperature 100(2)
_cell_measurement_theta_max 30.54
_cell_measurement_theta_min 2.48
_cell_volume 4016.8(5)
_computing_cell_refinement 'SAINT+ ver. 6.2 (Bruker, 2001)'
_computing_data_collection 'APEX2  (Bruker, 2005)'
_computing_data_reduction 'SAINT+ ver. 6.2 (Bruker, 2001)'
_computing_molecular_graphics 'SHELXTL ver. 6.12 (Sheldrick, 2001)'
_computing_publication_material 'SHELXTL ver. 6.12 (Sheldrick, 2001)'
_computing_structure_refinement 'SHELXTL ver. 6.12 (Sheldrick, 2001)'
_computing_structure_solution 'SHELXTL ver. 6.12 (Sheldrick, 2001)'
_diffrn_ambient_temperature 100(2)
_diffrn_measured_fraction_theta_full 0.998
_diffrn_measured_fraction_theta_max 0.998
_diffrn_measurement_device_type 'Bruker SMART APEX II CCD area detector'
_diffrn_measurement_method 'phi and omega scans'
_diffrn_radiation_monochromator graphite
_diffrn_radiation_source 'fine-focus sealed tube'
_diffrn_radiation_type MoK\a
_diffrn_radiation_wavelength 0.71073
_diffrn_reflns_av_R_equivalents 0.0562
_diffrn_reflns_av_sigmaI/netI 0.0515
_diffrn_reflns_limit_h_max 27
_diffrn_reflns_limit_h_min -27
_diffrn_reflns_limit_k_max 10
_diffrn_reflns_limit_k_min -10
_diffrn_reflns_limit_l_max 36
_diffrn_reflns_limit_l_min -36
_diffrn_reflns_number 41462
_diffrn_reflns_theta_full 29.00
_diffrn_reflns_theta_max 29.00
_diffrn_reflns_theta_min 1.85
_exptl_absorpt_coefficient_mu 23.335
_exptl_absorpt_correction_T_max 0.3883
_exptl_absorpt_correction_T_min 0.0302
_exptl_absorpt_correction_type numerical
_exptl_absorpt_process_details 'APEX2  (Bruker, 2005)'
_exptl_crystal_colour colorless
_exptl_crystal_density_diffrn 3.369
_exptl_crystal_density_meas ?
_exptl_crystal_density_method 'not measured'
_exptl_crystal_description plate
_exptl_crystal_F_000 3576
_exptl_crystal_size_max 0.50
_exptl_crystal_size_mid 0.20
_exptl_crystal_size_min 0.05
_refine_diff_density_max 1.931
_refine_diff_density_min -2.288
_refine_diff_density_rms 0.238
_refine_ls_extinction_method none
_refine_ls_goodness_of_fit_ref 1.033
_refine_ls_hydrogen_treatment constr
_refine_ls_matrix_type full
_refine_ls_number_parameters 475
_refine_ls_number_reflns 10656
_refine_ls_number_restraints 10
_refine_ls_restrained_S_all 1.033
_refine_ls_R_factor_all 0.0621
_refine_ls_R_factor_gt 0.0416
_refine_ls_shift/su_max 0.002
_refine_ls_shift/su_mean 0.000
_refine_ls_structure_factor_coef Fsqd
_refine_ls_weighting_details 'calc w=1/[\s^2^(Fo^2^)+(0.0300P)^2^+22.5000P] where P=(Fo^2^+2Fc^2^)/3'
_refine_ls_weighting_scheme calc
_refine_ls_wR_factor_gt 0.0867
_refine_ls_wR_factor_ref 0.0947
_reflns_number_gt 8099
_reflns_number_total 10656
_reflns_threshold_expression I>2\s(I)
_cod_data_source_file cg200547k_si_002.cif
_cod_data_source_block 2(II)2
_cod_depositor_comments
;
The following automatic conversions were performed:

'_symmetry_cell_setting' value 'Monoclinic' changed to 'monoclinic'
according to /home/saulius/struct/CIF-dictionaries/cif_core.dic
dictionary named 'cif_core.dic' version 2.4.1 from 2010-06-29.

Automatic conversion script
Id: cif_fix_values 1715 2011-07-08 13:25:40Z adriana 

The following automatic conversions were performed:

'_exptl_crystal_density_meas' value 'not measured' was changed to '?'
- the value is perceived as not measured.

Automatic conversion script
Id: cif_fix_values 3008 2015-01-20 13:52:24Z robertas 
;
_cod_original_cell_volume 4016.9(5)
_cod_original_sg_symbol_Hall '-P 2ybc '
_cod_original_sg_symbol_H-M 'P 21/c'
_cod_database_code 4500961

loop_
_symmetry_equiv_pos_as_xyz
'x, y, z'
'-x, y+1/2, -z+1/2'
'-x, -y, -z'
'x, -y-1/2, z-1/2'

loop_
_atom_site_label
_atom_site_type_symbol
_atom_site_fract_x
_atom_site_fract_y
_atom_site_fract_z
_atom_site_U_iso_or_equiv
_atom_site_adp_type
_atom_site_occupancy
_atom_site_symmetry_multiplicity
_atom_site_calc_flag
_atom_site_refinement_flags
Hg1A Hg 0.150639(18) 1.51303(5) 0.345952(14) 0.03398(9) Uani 1 1 d .
Hg2A Hg 0.243448(18) 1.94715(5) 0.351654(13) 0.03369(9) Uani 1 1 d .
Hg3A Hg 0.431389(17) 1.09412(4) 0.325005(13) 0.02819(8) Uani 1 1 d .
Hg4A Hg 0.523370(16) 1.52336(4) 0.325559(12) 0.02707(8) Uani 1 1 d .
Cl1A Cl 0.16796(15) 1.2702(3) 0.39982(10) 0.0500(7) Uani 1 1 d .
Cl2A Cl 0.32886(13) 2.0183(4) 0.40797(9) 0.0468(6) Uani 1 1 d .
Cl3A Cl 0.34665(11) 1.0331(3) 0.26779(9) 0.0362(5) Uani 1 1 d .
Cl4A Cl 0.50115(12) 1.7658(3) 0.27304(9) 0.0352(5) Uani 1 1 d .
F3A F 0.1817(3) 2.1876(8) 0.2677(2) 0.0468(15) Uani 1 1 d .
F4A F 0.0894(4) 2.1343(9) 0.1957(3) 0.067(2) Uani 1 1 d .
F5A F 0.0261(4) 1.8094(10) 0.1890(3) 0.086(3) Uani 1 1 d .
F6A F 0.0544(3) 1.5440(9) 0.2553(3) 0.0599(19) Uani 1 1 d .
F9A F 0.6320(3) 1.4884(7) 0.4082(2) 0.0385(13) Uani 1 1 d .
F10A F 0.6695(3) 1.2214(8) 0.4702(2) 0.0503(16) Uani 1 1 d .
F11A F 0.6038(3) 0.9006(8) 0.4692(2) 0.0562(17) Uani 1 1 d .
F12A F 0.5003(3) 0.8517(7) 0.4065(2) 0.0451(14) Uani 1 1 d .
O1A O 0.2822(3) 1.5721(10) 0.3520(3) 0.0482(18) Uani 1 1 d .
O2A O 0.3851(3) 1.4933(9) 0.3761(3) 0.0407(16) Uani 1 1 d .
O3A O 0.3601(3) 1.5051(9) 0.2978(3) 0.0441(17) Uani 1 1 d .
C1A C 0.1342(5) 1.7266(13) 0.2977(4) 0.037(2) Uani 1 1 d .
C2A C 0.1687(5) 1.8896(12) 0.3006(3) 0.034(2) Uani 1 1 d .
C3A C 0.1520(5) 2.0228(14) 0.2658(4) 0.041(2) Uani 1 1 d .
C4A C 0.1036(6) 1.9992(16) 0.2293(5) 0.057(3) Uani 1 1 d .
C5A C 0.0729(6) 1.8374(17) 0.2245(5) 0.059(3) Uani 1 1 d .
C6A C 0.0874(5) 1.7028(15) 0.2586(4) 0.045(3) Uani 1 1 d .
C7A C 0.5103(4) 1.1462(11) 0.3725(3) 0.0283(18) Uani 1 1 d .
C8A C 0.5454(5) 1.3110(11) 0.3730(3) 0.0298(19) Uani 1 1 d .
C9A C 0.5972(4) 1.3307(12) 0.4069(4) 0.0314(19) Uani 1 1 d .
C10A C 0.6173(5) 1.1982(14) 0.4390(4) 0.040(2) Uani 1 1 d .
C11A C 0.5846(5) 1.0336(13) 0.4383(4) 0.038(2) Uani 1 1 d .
C12A C 0.5317(5) 1.0135(12) 0.4051(4) 0.034(2) Uani 1 1 d .
C15A C 0.4234(6) 1.4664(16) 0.4623(4) 0.053(3) Uani 1 1 d .
H15A H 0.4122 1.4743 0.4978 0.079 Uiso 1 1 calc R
H15B H 0.4578 1.5543 0.4553 0.079 Uiso 1 1 calc R
H15C H 0.4390 1.3442 0.4549 0.079 Uiso 1 1 calc R
C14A C 0.3636(5) 1.5072(15) 0.4297(4) 0.046(3) Uani 1 1 d .
H14A H 0.3284 1.4189 0.4361 0.056 Uiso 1 1 calc R
H14B H 0.3472 1.6303 0.4367 0.056 Uiso 1 1 calc R
C13A C 0.3375(4) 1.5270(14) 0.3429(3) 0.036(2) Uani 1 1 d .
C16A C 0.3144(5) 1.5319(13) 0.2552(4) 0.035(2) Uani 1 1 d .
H16A H 0.2855 1.6360 0.2619 0.042 Uiso 1 1 calc R
H16B H 0.2867 1.4230 0.2506 0.042 Uiso 1 1 calc R
C17A C 0.3511(6) 1.5661(16) 0.2085(4) 0.051(3) Uani 1 1 d .
H17A H 0.3201 1.5848 0.1801 0.077 Uiso 1 1 calc R
H17B H 0.3790 1.4619 0.2015 0.077 Uiso 1 1 calc R
H17C H 0.3783 1.6743 0.2130 0.077 Uiso 1 1 calc R
Hg1B Hg 1.187518(17) 1.01104(5) 0.499782(13) 0.03124(9) Uani 1 1 d .
Hg2B Hg 1.093778(17) 1.44388(5) 0.488161(14) 0.03427(9) Uani 1 1 d .
Cl1B Cl 1.18117(12) 0.7634(3) 0.44680(9) 0.0389(5) Uani 1 1 d .
Cl2B Cl 1.01546(12) 1.5182(4) 0.42690(10) 0.0498(7) Uani 1 1 d .
F3B F 1.1434(3) 1.6828(8) 0.5760(2) 0.0475(15) Uani 1 1 d .
F4B F 1.2270(3) 1.6301(9) 0.6549(2) 0.0549(17) Uani 1 1 d .
F5B F 1.2907(4) 1.3073(9) 0.6650(2) 0.0597(18) Uani 1 1 d .
F6B F 1.2718(3) 1.0426(8) 0.5965(2) 0.0475(15) Uani 1 1 d .
C1B C 1.1959(5) 1.2214(13) 0.5495(4) 0.035(2) Uani 1 1 d .
C2B C 1.1634(4) 1.3868(13) 0.5437(4) 0.034(2) Uani 1 1 d .
C3B C 1.1734(5) 1.5198(13) 0.5800(4) 0.036(2) Uani 1 1 d .
C4B C 1.2155(5) 1.4980(13) 0.6202(4) 0.042(2) Uani 1 1 d .
C5B C 1.2494(5) 1.3360(14) 0.6257(3) 0.039(2) Uani 1 1 d .
C6B C 1.2389(5) 1.2023(13) 0.5900(4) 0.035(2) Uani 1 1 d .
O1B O 1.0527(2) 1.0688(15) 0.4952(2) 0.0511(15) Uani 0.50 1 d PD
O2B O 1.0472(2) 1.0145(18) 0.53590(15) 0.0511(15) Uani 0.50 1 d PD
O3B O 1.0308(3) 1.0244(18) 0.45676(11) 0.0511(15) Uani 0.50 1 d P
C13B C 1.0000 1.0000 0.5000 0.0511(15) Uani 1 2 d SD
C14B C 1.0171(4) 0.9953(15) 0.58474(7) 0.0511(15) Uani 1 1 d D
H14G H 1.0018 0.8736 0.5889 0.061 Uiso 0.50 1 d PR
H14J H 0.9799 1.0745 0.5859 0.061 Uiso 0.50 1 d PR
H14C H 1.0425 0.8871 0.5893 0.061 Uiso 0.50 1 d PR
H14D H 1.0459 1.0953 0.5792 0.061 Uiso 0.50 1 d PR
C15B C 1.0660(9) 1.042(3) 0.6264(7) 0.0511(15) Uani 0.50 1 d PD
H15G H 1.0448 1.0295 0.6579 0.077 Uiso 0.50 1 d PR
H15H H 1.1028 0.9615 0.6257 0.077 Uiso 0.50 1 d PR
H15I H 1.0808 1.1643 0.6226 0.077 Uiso 0.50 1 d PR
C16B C 0.9731(8) 1.036(3) 0.6280(6) 0.0511(15) Uani 0.50 1 d PD
H16C H 1.0003 1.0507 0.6577 0.077 Uiso 0.50 1 d PR
H16D H 0.9476 1.1433 0.6222 0.077 Uiso 0.50 1 d PR
H16E H 0.9443 0.9347 0.6323 0.077 Uiso 0.50 1 d PR

loop_
_atom_site_aniso_label
_atom_site_aniso_U_11
_atom_site_aniso_U_22
_atom_site_aniso_U_33
_atom_site_aniso_U_23
_atom_site_aniso_U_13
_atom_site_aniso_U_12
Hg1A 0.03369(18) 0.03409(19) 0.03423(19) -0.00691(14) 0.00218(14) -0.00360(14)
Hg2A 0.03132(18) 0.0383(2) 0.03146(18) -0.00155(14) 0.00088(14) -0.00520(15)
Hg3A 0.03025(17) 0.02537(16) 0.02891(17) -0.00046(13) 0.00010(13) -0.00224(13)
Hg4A 0.03135(17) 0.02276(16) 0.02697(16) 0.00014(12) -0.00113(12) -0.00073(13)
Cl1A 0.074(2) 0.0370(13) 0.0393(14) -0.0011(11) 0.0165(13) -0.0005(13)
Cl2A 0.0385(13) 0.0680(18) 0.0336(12) -0.0017(12) -0.0035(10) -0.0174(12)
Cl3A 0.0337(11) 0.0391(12) 0.0355(12) -0.0001(9) -0.0045(9) -0.0069(10)
Cl4A 0.0469(13) 0.0250(10) 0.0337(12) 0.0015(9) 0.0013(10) 0.0050(9)
F3A 0.059(4) 0.035(3) 0.046(4) 0.004(3) -0.002(3) 0.002(3)
F4A 0.091(5) 0.056(4) 0.052(4) 0.003(3) -0.029(4) 0.026(4)
F5A 0.105(6) 0.064(5) 0.084(6) -0.026(4) -0.068(5) 0.035(4)
F6A 0.053(4) 0.047(4) 0.078(5) -0.024(3) -0.029(4) 0.002(3)
F9A 0.038(3) 0.032(3) 0.045(3) -0.004(2) -0.011(2) -0.010(2)
F10A 0.049(4) 0.058(4) 0.043(3) -0.005(3) -0.020(3) 0.002(3)
F11A 0.078(5) 0.043(4) 0.046(4) 0.016(3) -0.022(3) 0.008(3)
F12A 0.064(4) 0.028(3) 0.043(3) 0.008(2) -0.006(3) -0.012(3)
O1A 0.029(4) 0.058(5) 0.058(5) 0.001(4) -0.001(3) 0.004(3)
O2A 0.030(3) 0.048(4) 0.044(4) -0.006(3) 0.001(3) 0.000(3)
O3A 0.041(4) 0.044(4) 0.047(4) -0.003(3) -0.004(3) -0.004(3)
C1A 0.033(5) 0.039(5) 0.037(5) -0.006(4) -0.005(4) 0.006(4)
C2A 0.039(5) 0.031(5) 0.032(5) -0.009(4) 0.008(4) -0.003(4)
C3A 0.044(6) 0.039(6) 0.039(6) 0.000(4) 0.003(4) 0.008(5)
C4A 0.073(8) 0.047(7) 0.050(7) -0.009(5) -0.023(6) 0.022(6)
C5A 0.058(7) 0.055(7) 0.061(8) -0.018(6) -0.031(6) 0.027(6)
C6A 0.035(5) 0.044(6) 0.056(7) -0.022(5) -0.013(5) -0.002(4)
C7A 0.036(5) 0.023(4) 0.025(4) 0.000(3) 0.004(4) 0.006(3)
C8A 0.039(5) 0.021(4) 0.030(5) 0.002(3) 0.000(4) 0.004(4)
C9A 0.027(5) 0.027(4) 0.040(5) -0.002(4) 0.001(4) 0.003(4)
C10A 0.037(5) 0.040(6) 0.042(6) -0.003(4) -0.012(4) 0.000(4)
C11A 0.052(6) 0.031(5) 0.030(5) 0.005(4) -0.007(4) 0.007(4)
C12A 0.038(5) 0.026(4) 0.036(5) 0.007(4) -0.004(4) -0.005(4)
C15A 0.064(8) 0.059(7) 0.036(6) 0.003(5) 0.005(5) 0.021(6)
C14A 0.050(6) 0.054(7) 0.037(6) -0.006(5) 0.009(5) 0.006(5)
C13A 0.030(5) 0.048(6) 0.029(5) 0.004(4) -0.004(4) -0.018(4)
C16A 0.035(5) 0.036(5) 0.035(5) -0.001(4) 0.000(4) 0.002(4)
C17A 0.068(8) 0.058(7) 0.028(5) -0.004(5) -0.006(5) -0.003(6)
Hg1B 0.03036(18) 0.03308(19) 0.03010(18) -0.00347(14) -0.00226(13) 0.00012(14)
Hg2B 0.02755(17) 0.0426(2) 0.03261(18) -0.00105(15) 0.00017(13) 0.00477(15)
Cl1B 0.0448(13) 0.0356(12) 0.0365(12) -0.0063(10) 0.0038(10) -0.0039(10)
Cl2B 0.0333(12) 0.0767(19) 0.0392(13) 0.0088(13) -0.0032(10) 0.0053(12)
F3B 0.055(4) 0.042(3) 0.045(3) -0.011(3) -0.001(3) 0.014(3)
F4B 0.071(5) 0.051(4) 0.042(4) -0.016(3) -0.011(3) -0.002(3)
F5B 0.080(5) 0.057(4) 0.041(4) -0.006(3) -0.023(3) 0.002(4)
F6B 0.055(4) 0.039(3) 0.048(4) -0.001(3) -0.014(3) 0.009(3)
C1B 0.031(5) 0.038(5) 0.036(5) -0.008(4) -0.001(4) -0.003(4)
C2B 0.022(4) 0.038(5) 0.043(5) -0.004(4) 0.000(4) -0.001(4)
C3B 0.045(6) 0.033(5) 0.030(5) 0.000(4) 0.006(4) -0.004(4)
C4B 0.053(6) 0.037(5) 0.036(5) -0.013(4) 0.005(5) -0.010(5)
C5B 0.045(6) 0.046(6) 0.025(5) 0.002(4) -0.012(4) -0.006(5)
C6B 0.035(5) 0.034(5) 0.038(5) 0.003(4) -0.006(4) -0.002(4)
O1B 0.045(3) 0.049(3) 0.058(4) -0.016(3) -0.016(3) -0.003(3)
O2B 0.045(3) 0.049(3) 0.058(4) -0.016(3) -0.016(3) -0.003(3)
O3B 0.045(3) 0.049(3) 0.058(4) -0.016(3) -0.016(3) -0.003(3)
C13B 0.045(3) 0.049(3) 0.058(4) -0.016(3) -0.016(3) -0.003(3)
C14B 0.045(3) 0.049(3) 0.058(4) -0.016(3) -0.016(3) -0.003(3)
C15B 0.045(3) 0.049(3) 0.058(4) -0.016(3) -0.016(3) -0.003(3)
C16B 0.045(3) 0.049(3) 0.058(4) -0.016(3) -0.016(3) -0.003(3)

loop_
_atom_type_symbol
_atom_type_description
_atom_type_scat_dispersion_real
_atom_type_scat_dispersion_imag
_atom_type_scat_source
C C 0.0033 0.0016 'International Tables Vol C Tables 4.2.6.8 and 6.1.1.4'
H H 0.0000 0.0000 'International Tables Vol C Tables 4.2.6.8 and 6.1.1.4'
O O 0.0106 0.0060 'International Tables Vol C Tables 4.2.6.8 and 6.1.1.4'
F F 0.0171 0.0103 'International Tables Vol C Tables 4.2.6.8 and 6.1.1.4'
Cl Cl 0.1484 0.1585 'International Tables Vol C Tables 4.2.6.8 and 6.1.1.4'
Hg Hg -2.3894 9.2266 'International Tables Vol C Tables 4.2.6.8 and 6.1.1.4'

loop_
_geom_angle_atom_site_label_1
_geom_angle_atom_site_label_2
_geom_angle_atom_site_label_3
_geom_angle
_geom_angle_site_symmetry_1
_geom_angle_site_symmetry_3
C1A Hg1A Cl1A 179.2(3) . .
C2A Hg2A Cl2A 178.5(3) . .
C7A Hg3A Cl3A 176.7(2) . .
C8A Hg4A Cl4A 178.4(3) . .
C13A O2A C14A 113.0(8) . .
C13A O3A C16A 117.3(8) . .
C2A C1A C6A 118.8(10) . .
C2A C1A Hg1A 123.7(7) . .
C6A C1A Hg1A 117.5(8) . .
C3A C2A C1A 117.4(9) . .
C3A C2A Hg2A 117.2(7) . .
C1A C2A Hg2A 125.4(7) . .
F3A C3A C4A 116.8(10) . .
F3A C3A C2A 120.6(9) . .
C4A C3A C2A 122.6(10) . .
C5A C4A F4A 119.8(11) . .
C5A C4A C3A 119.9(11) . .
F4A C4A C3A 120.2(11) . .
F5A C5A C4A 121.3(11) . .
F5A C5A C6A 119.3(11) . .
C4A C5A C6A 119.3(10) . .
F6A C6A C5A 119.2(9) . .
F6A C6A C1A 119.0(10) . .
C5A C6A C1A 121.8(10) . .
C12A C7A C8A 117.2(8) . .
C12A C7A Hg3A 118.9(7) . .
C8A C7A Hg3A 123.8(6) . .
C9A C8A C7A 118.5(8) . .
C9A C8A Hg4A 118.1(6) . .
C7A C8A Hg4A 123.4(7) . .
C10A C9A F9A 117.0(8) . .
C10A C9A C8A 123.2(9) . .
F9A C9A C8A 119.8(8) . .
F10A C10A C9A 121.1(9) . .
F10A C10A C11A 119.6(9) . .
C9A C10A C11A 119.2(9) . .
F11A C11A C12A 121.6(9) . .
F11A C11A C10A 120.4(9) . .
C12A C11A C10A 118.1(8) . .
F12A C12A C7A 120.3(8) . .
F12A C12A C11A 116.1(8) . .
C7A C12A C11A 123.7(9) . .
C14A C15A H15A 109.5 . .
C14A C15A H15B 109.5 . .
H15A C15A H15B 109.5 . .
C14A C15A H15C 109.5 . .
H15A C15A H15C 109.5 . .
H15B C15A H15C 109.5 . .
O2A C14A C15A 106.0(8) . .
O2A C14A H14A 110.5 . .
C15A C14A H14A 110.5 . .
O2A C14A H14B 110.5 . .
C15A C14A H14B 110.5 . .
H14A C14A H14B 108.7 . .
O1A C13A O3A 125.1(9) . .
O1A C13A O2A 126.5(9) . .
O3A C13A O2A 108.4(8) . .
O3A C16A C17A 110.1(8) . .
O3A C16A H16A 109.6 . .
C17A C16A H16A 109.6 . .
O3A C16A H16B 109.6 . .
C17A C16A H16B 109.6 . .
H16A C16A H16B 108.2 . .
C16A C17A H17A 109.5 . .
C16A C17A H17B 109.5 . .
H17A C17A H17B 109.5 . .
C16A C17A H17C 109.5 . .
H17A C17A H17C 109.5 . .
H17B C17A H17C 109.5 . .
C1B Hg1B Cl1B 176.8(3) . .
C2B Hg2B Cl2B 178.0(3) . .
C6B C1B C2B 117.8(9) . .
C6B C1B Hg1B 117.8(7) . .
C2B C1B Hg1B 124.3(7) . .
C3B C2B C1B 118.9(9) . .
C3B C2B Hg2B 115.8(7) . .
C1B C2B Hg2B 125.0(7) . .
F3B C3B C4B 116.2(9) . .
F3B C3B C2B 121.3(9) . .
C4B C3B C2B 122.5(9) . .
F4B C4B C3B 122.6(10) . .
F4B C4B C5B 118.3(10) . .
C3B C4B C5B 119.1(9) . .
F5B C5B C6B 120.3(9) . .
F5B C5B C4B 121.2(9) . .
C6B C5B C4B 118.5(9) . .
F6B C6B C1B 119.2(9) . .
F6B C6B C5B 117.7(9) . .
C1B C6B C5B 123.1(9) . .
O3B O1B O2B 132.9(6) . .
O3B O1B C13B 69.29(11) . .
O2B O1B C13B 69.14(11) . .
O1B O2B C13B 56.89(8) . .
O1B O2B C14B 156.3(10) . .
C13B O2B C14B 108.05(13) . .
O1B O2B O3B 107.0(3) . 3_776
C13B O2B O3B 52.22(6) . 3_776
C14B O2B O3B 55.86(7) . 3_776
O1B O2B H14D 132.1 . .
C13B O2B H14D 129.3 . .
O1B O3B C13B 57.14(8) . .
O1B O3B C14B 158.9(9) . 3_776
C13B O3B C14B 108.17(13) . 3_776
O1B O3B O2B 107.4(3) . 3_776
C13B O3B O2B 52.36(6) . 3_776
C14B O3B O2B 55.84(7) 3_776 3_776
O1B C13B O1B 180.0(2) . 3_776
O1B C13B O3B 126.43(15) . 3_776
O1B C13B O3B 53.57(15) 3_776 3_776
O1B C13B O3B 53.57(15) . .
O1B C13B O3B 126.43(15) 3_776 .
O3B C13B O3B 180.000(4) 3_776 .
O1B C13B O2B 53.98(15) . .
O1B C13B O2B 126.02(15) 3_776 .
O3B C13B O2B 75.42(10) 3_776 .
O3B C13B O2B 104.58(10) . .
O1B C13B O2B 126.02(15) . 3_776
O1B C13B O2B 53.98(15) 3_776 3_776
O3B C13B O2B 104.58(10) 3_776 3_776
O3B C13B O2B 75.42(10) . 3_776
O2B C13B O2B 180.000(3) . 3_776
O2B C14B O3B 68.30(12) . 3_776
O2B C14B C16B 159.0(13) . .
O3B C14B C16B 101.1(10) 3_776 .
O2B C14B C15B 109.9(11) . .
O3B C14B C15B 172.5(14) 3_776 .
C16B C14B C15B 78.2(12) . .
O2B C14B H14G 109.9 . .
O3B C14B H14G 77.4 3_776 .
C16B C14B H14G 84.0 . .
C15B C14B H14G 109.9 . .
O2B C14B H14J 108.9 . .
C15B C14B H14J 110.2 . .
H14G C14B H14J 108.0 . .
O3B C14B H14C 111.2 3_776 .
C16B C14B H14C 113.8 . .
C15B C14B H14C 75.7 . .
H14G C14B H14C 51.8 . .
H14J C14B H14C 158.6 . .
O2B C14B H14D 60.8 . .
O3B C14B H14D 111.2 3_776 .
C16B C14B H14D 110.3 . .
C15B C14B H14D 62.6 . .
H14G C14B H14D 160.6 . .
H14J C14B H14D 91.4 . .
H14C C14B H14D 109.1 . .
C14B C15B C16B 50.9(6) . .
C16B C15B H14C 73.2 . .
C16B C15B H14D 75.7 . .
H14C C15B H14D 63.8 . .
C14B C15B H15G 108.0 . .
C16B C15B H15G 60.0 . .
H14C C15B H15G 109.8 . .
H14D C15B H15G 134.1 . .
C14B C15B H15H 110.4 . .
C16B C15B H15H 140.4 . .
H14C C15B H15H 76.3 . .
H14D C15B H15H 112.2 . .
H15G C15B H15H 109.5 . .
C14B C15B H15I 110.0 . .
C16B C15B H15I 110.0 . .
H14C C15B H15I 135.2 . .
H14D C15B H15I 73.7 . .
H15G C15B H15I 109.4 . .
H15H C15B H15I 109.5 . .
C14B C16B C15B 50.9(6) . .
C15B C16B H14J 79.9 . .
C14B C16B H16C 107.8 . .
C15B C16B H16C 57.3 . .
H14J C16B H16C 132.7 . .
C14B C16B H16D 112.1 . .
C15B C16B H16D 120.9 . .
H14J C16B H16D 74.0 . .
H16C C16B H16D 109.5 . .
C14B C16B H16E 108.5 . .
C15B C16B H16E 129.6 . .
H14J C16B H16E 113.4 . .
H16C C16B H16E 109.5 . .
H16D C16B H16E 109.5 . .

loop_
_geom_bond_atom_site_label_1
_geom_bond_atom_site_label_2
_geom_bond_distance
_geom_bond_site_symmetry_2
Hg1A C1A 2.056(10) .
Hg1A Cl1A 2.317(3) .
Hg2A C2A 2.058(10) .
Hg2A Cl2A 2.327(2) .
Hg3A C7A 2.056(9) .
Hg3A Cl3A 2.316(2) .
Hg4A C8A 2.056(8) .
Hg4A Cl4A 2.309(2) .
F3A C3A 1.362(12) .
F4A C4A 1.365(13) .
F5A C5A 1.342(12) .
F6A C6A 1.356(12) .
F9A C9A 1.366(10) .
F10A C10A 1.344(10) .
F11A C11A 1.334(10) .
F12A C12A 1.360(10) .
O1A C13A 1.211(11) .
O2A C13A 1.317(11) .
O2A C14A 1.505(12) .
O3A C13A 1.307(11) .
O3A C16A 1.461(11) .
C1A C2A 1.398(13) .
C1A C6A 1.402(13) .
C2A C3A 1.387(14) .
C3A C4A 1.376(15) .
C4A C5A 1.355(17) .
C5A C6A 1.372(16) .
C7A C12A 1.372(12) .
C7A C8A 1.415(12) .
C8A C9A 1.378(12) .
C9A C10A 1.354(13) .
C10A C11A 1.388(14) .
C11A C12A 1.384(13) .
C15A C14A 1.508(15) .
C15A H15A 0.9800 .
C15A H15B 0.9800 .
C15A H15C 0.9800 .
C14A H14A 0.9900 .
C14A H14B 0.9900 .
C16A C17A 1.490(14) .
C16A H16A 0.9900 .
C16A H16B 0.9900 .
C17A H17A 0.9800 .
C17A H17B 0.9800 .
C17A H17C 0.9800 .
Hg1B C1B 2.045(9) .
Hg1B Cl1B 2.311(2) .
Hg2B C2B 2.064(9) .
Hg2B Cl2B 2.316(3) .
F3B C3B 1.355(11) .
F4B C4B 1.358(11) .
F5B C5B 1.341(11) .
F6B C6B 1.368(11) .
C1B C6B 1.377(13) .
C1B C2B 1.398(13) .
C2B C3B 1.388(13) .
C3B C4B 1.363(15) .
C4B C5B 1.390(14) .
C5B C6B 1.383(13) .
O1B O3B 1.152(3) .
O1B O2B 1.161(3) .
O1B C13B 1.2026(10) .
O2B C13B 1.3416(10) .
O2B C14B 1.4602(10) .
O2B O3B 1.640(2) 3_776
O2B H14D 1.2978 .
O3B C13B 1.3390(10) .
O3B C14B 1.4605(10) 3_776
O3B O2B 1.640(2) 3_776
C13B O1B 1.2026(10) 3_776
C13B O3B 1.3390(10) 3_776
C13B O2B 1.3416(10) 3_776
C14B O3B 1.4605(10) 3_776
C14B C16B 1.5099(10) .
C14B C15B 1.5102(10) .
C14B H14G 0.9600 .
C14B H14J 0.9601 .
C14B H14C 0.9599 .
C14B H14D 0.9600 .
C15B H15G 0.9601 .
C15B H15H 0.9600 .
C15B H15I 0.9600 .
C16B H14J 1.1674 .
C16B H16C 0.9598 .
C16B H16D 0.9601 .
C16B H16E 0.9600 .

loop_
_geom_torsion_atom_site_label_1
_geom_torsion_atom_site_label_2
_geom_torsion_atom_site_label_3
_geom_torsion_atom_site_label_4
_geom_torsion
_geom_torsion_site_symmetry_1
_geom_torsion_site_symmetry_4
C6A C1A C2A C3A 3.4(14) . .
Hg1A C1A C2A C3A -179.4(7) . .
C6A C1A C2A Hg2A -175.7(7) . .
Hg1A C1A C2A Hg2A 1.5(12) . .
C1A C2A C3A F3A 177.2(8) . .
Hg2A C2A C3A F3A -3.6(12) . .
C1A C2A C3A C4A -0.2(15) . .
Hg2A C2A C3A C4A 178.9(9) . .
F3A C3A C4A C5A 178.6(11) . .
C2A C3A C4A C5A -3.9(18) . .
F3A C3A C4A F4A 3.0(16) . .
C2A C3A C4A F4A -179.5(10) . .
F4A C4A C5A F5A -3.6(19) . .
C3A C4A C5A F5A -179.2(11) . .
F4A C4A C5A C6A -179.8(11) . .
C3A C4A C5A C6A 4.6(19) . .
F5A C5A C6A F6A 0.5(17) . .
C4A C5A C6A F6A 176.8(11) . .
F5A C5A C6A C1A -177.7(10) . .
C4A C5A C6A C1A -1.4(18) . .
C2A C1A C6A F6A 179.1(9) . .
Hg1A C1A C6A F6A 1.7(13) . .
C2A C1A C6A C5A -2.7(16) . .
Hg1A C1A C6A C5A 179.9(9) . .
C12A C7A C8A C9A -2.1(13) . .
Hg3A C7A C8A C9A 179.4(6) . .
C12A C7A C8A Hg4A 177.9(7) . .
Hg3A C7A C8A Hg4A -0.7(11) . .
C7A C8A C9A C10A 1.8(14) . .
Hg4A C8A C9A C10A -178.1(8) . .
C7A C8A C9A F9A 179.9(8) . .
Hg4A C8A C9A F9A 0.0(11) . .
F9A C9A C10A F10A -0.6(14) . .
C8A C9A C10A F10A 177.5(9) . .
F9A C9A C10A C11A -178.3(9) . .
C8A C9A C10A C11A -0.1(16) . .
F10A C10A C11A F11A 1.9(15) . .
C9A C10A C11A F11A 179.5(9) . .
F10A C10A C11A C12A -178.9(9) . .
C9A C10A C11A C12A -1.3(15) . .
C8A C7A C12A F12A -179.9(8) . .
Hg3A C7A C12A F12A -1.3(12) . .
C8A C7A C12A C11A 0.8(14) . .
Hg3A C7A C12A C11A 179.4(8) . .
F11A C11A C12A F12A 0.7(14) . .
C10A C11A C12A F12A -178.5(9) . .
F11A C11A C12A C7A -179.9(9) . .
C10A C11A C12A C7A 0.9(16) . .
C13A O2A C14A C15A -179.6(9) . .
C16A O3A C13A O1A -2.0(14) . .
C16A O3A C13A O2A 178.5(7) . .
C14A O2A C13A O1A 2.9(14) . .
C14A O2A C13A O3A -177.7(8) . .
C13A O3A C16A C17A 160.2(9) . .
C6B C1B C2B C3B -3.2(14) . .
Hg1B C1B C2B C3B -179.6(7) . .
C6B C1B C2B Hg2B -177.1(7) . .
Hg1B C1B C2B Hg2B 6.5(12) . .
C1B C2B C3B F3B 179.7(8) . .
Hg2B C2B C3B F3B -6.0(12) . .
C1B C2B C3B C4B 2.4(15) . .
Hg2B C2B C3B C4B 176.8(8) . .
F3B C3B C4B F4B 0.4(15) . .
C2B C3B C4B F4B 177.7(9) . .
F3B C3B C4B C5B -178.0(9) . .
C2B C3B C4B C5B -0.6(16) . .
F4B C4B C5B F5B 2.5(15) . .
C3B C4B C5B F5B -179.1(9) . .
F4B C4B C5B C6B -178.7(9) . .
C3B C4B C5B C6B -0.3(15) . .
C2B C1B C6B F6B -179.5(8) . .
Hg1B C1B C6B F6B -2.8(12) . .
C2B C1B C6B C5B 2.4(15) . .
Hg1B C1B C6B C5B 179.0(8) . .
F5B C5B C6B F6B 0.0(15) . .
C4B C5B C6B F6B -178.8(9) . .
F5B C5B C6B C1B 178.1(9) . .
C4B C5B C6B C1B -0.6(16) . .
O3B O1B O2B C13B -29.3(10) . .
O3B O1B O2B O3B -44.6(16) . 3_776
C13B O1B O2B O3B -15.3(6) . 3_776
O2B O1B O3B C13B 29.3(10) . .
O2B O1B O3B O2B 44.7(16) . 3_776
C13B O1B O3B O2B 15.4(6) . 3_776
O2B O1B C13B O3B 22.6(9) . 3_776
O2B O1B C13B O3B -157.4(9) . .
O3B O1B C13B O2B 157.4(9) . .
O3B O1B C13B O2B -22.6(9) . 3_776
C14B O3B C13B O1B -163.1(13) 3_776 .
O2B O3B C13B O1B -161.3(8) 3_776 .
O1B O3B C13B O1B 180.000(2) . 3_776
C14B O3B C13B O1B 16.9(13) 3_776 3_776
O2B O3B C13B O1B 18.7(8) 3_776 3_776
O1B O3B C13B O2B -18.7(8) . .
C14B O3B C13B O2B 178.2(10) 3_776 .
O2B O3B C13B O2B 180.000(4) 3_776 .
O1B O3B C13B O2B 161.3(8) . 3_776
C14B O3B C13B O2B -1.8(10) 3_776 3_776
C14B O2B C13B O1B 159.6(13) . .
O3B O2B C13B O1B 161.4(8) 3_776 .
C14B O2B C13B O1B -20.4(13) . 3_776
O3B O2B C13B O1B -18.6(8) 3_776 3_776
O1B O2B C13B O3B -161.4(8) . 3_776
C14B O2B C13B O3B -1.8(10) . 3_776
O1B O2B C13B O3B 18.6(8) . .
C14B O2B C13B O3B 178.2(10) . .
O3B O2B C13B O3B 180.000(4) 3_776 .
C13B O2B C14B O3B 1.8(10) . 3_776
C13B O2B C14B C15B -170.5(12) . .
O3B O2B C14B C15B -172.2(14) 3_776 .
O2B C14B C15B C16B 159.8(15) . .
O2B C14B C16B C15B -115(3) . .
O3B C14B C16B C15B -172.4(14) 3_776 .
